data_1515723
loop_
_publ_author_name
'Mondal, Barnali'
'Captain, Burjor'
'Ramamurthy, V.'

_publ_section_title
;
 Photodimerization of HCl salts of azastilbenes in the solid state.
;
_journal_issue 6
_journal_name_full
'Photochemical &amp; photobiological sciences : Official journal of the European Photochemistry Association and the European Society for Photobiology'
_journal_page_first 891
_journal_page_last 894
_journal_paper_doi 10.1039/c1pp05070b
_journal_volume 10
_journal_year 2011
_chemical_formula_sum 'C13 H15 Cl2 N O2'
_chemical_formula_weight 288.16
_chemical_name_systematic
;
?
;
_space_group_IT_number 2
_symmetry_cell_setting triclinic
_symmetry_space_group_name_Hall '-P 1'
_symmetry_space_group_name_H-M 'P -1'
_atom_sites_solution_hydrogens geom
_atom_sites_solution_primary direct
_atom_sites_solution_secondary difmap
_audit_creation_method SHELXL-97
_cell_angle_alpha 102.5029(8)
_cell_angle_beta 101.8363(9)
_cell_angle_gamma 92.2888(9)
_cell_formula_units_Z 2
_cell_length_a 7.6093(5)
_cell_length_b 9.1045(5)
_cell_length_c 10.7778(6)
_cell_measurement_reflns_used 4365
_cell_measurement_temperature 296(2)
_cell_measurement_theta_max 31.03
_cell_measurement_theta_min 2.30
_cell_volume 710.68(7)
_computing_cell_refinement 'SAINT+ V7.46A (Bruker, 2007)'
_computing_data_collection 'APEX2 v2.2-0 (Bruker, 2007)'
_computing_data_reduction 'SAINT+ V7.46A (Bruker, 2007)'
_computing_molecular_graphics 'XSHELL v4.02 (Bruker, 2000)'
_computing_publication_material 'XCIF v6.12 (Bruker, 2001)'
_computing_structure_refinement 'SHELXL-97 (Sheldrick, 2008)'
_computing_structure_solution 'SHELXS-97 (Sheldrick, 2008)'
_diffrn_ambient_temperature 296(2)
_diffrn_measured_fraction_theta_full 0.999
_diffrn_measured_fraction_theta_max 0.999
_diffrn_measurement_device_type 'Bruker SMART APEX2 CCD diffractometer'
_diffrn_measurement_method 'omega scans'
_diffrn_radiation_monochromator graphite
_diffrn_radiation_source 'fine-focus sealed tube'
_diffrn_radiation_type MoK\a
_diffrn_radiation_wavelength 0.71073
_diffrn_reflns_av_R_equivalents 0.0170
_diffrn_reflns_av_sigmaI/netI 0.0166
_diffrn_reflns_limit_h_max 10
_diffrn_reflns_limit_h_min -10
_diffrn_reflns_limit_k_max 12
_diffrn_reflns_limit_k_min -12
_diffrn_reflns_limit_l_max 14
_diffrn_reflns_limit_l_min -14
_diffrn_reflns_number 9570
_diffrn_reflns_theta_full 28.00
_diffrn_reflns_theta_max 28.00
_diffrn_reflns_theta_min 1.98
_exptl_absorpt_coefficient_mu 0.450
_exptl_absorpt_correction_T_max 0.7465
_exptl_absorpt_correction_T_min 0.6625
_exptl_absorpt_correction_type multi-scan
_exptl_absorpt_process_details '(SADABS 2007/4 Bruker)'
_exptl_crystal_colour Yellow
_exptl_crystal_density_diffrn 1.347
_exptl_crystal_density_method 'not measured'
_exptl_crystal_description Bar
_exptl_crystal_F_000 300
_exptl_crystal_size_max 0.58
_exptl_crystal_size_mid 0.36
_exptl_crystal_size_min 0.14
_refine_diff_density_max 0.301
_refine_diff_density_min -0.391
_refine_diff_density_rms 0.073
_refine_ls_extinction_method none
_refine_ls_goodness_of_fit_ref 1.040
_refine_ls_hydrogen_treatment constr
_refine_ls_matrix_type full
_refine_ls_number_parameters 167
_refine_ls_number_reflns 3416
_refine_ls_number_restraints 6
_refine_ls_restrained_S_all 1.043
_refine_ls_R_factor_all 0.0537
_refine_ls_R_factor_gt 0.0453
_refine_ls_shift/su_max 0.000
_refine_ls_shift/su_mean 0.000
_refine_ls_structure_factor_coef Fsqd
_refine_ls_weighting_details 'calc w=1/[\s^2^(Fo^2^)+(0.0839P)^2^+0.1511P] where P=(Fo^2^+2Fc^2^)/3'
_refine_ls_weighting_scheme calc
_refine_ls_wR_factor_gt 0.1339
_refine_ls_wR_factor_ref 0.1439
_reflns_number_gt 2789
_reflns_number_total 3416
_reflns_threshold_expression >2sigma(I)
_cod_data_source_file c1pp05070b.txt
_cod_data_source_block 3-4ChloroStilbazole-HCl-Salt
_cod_depositor_comments
;
The following automatic conversions were performed:

'_symmetry_cell_setting' value 'Triclinic' changed to 'triclinic'
according to
/usr/data/users/saulius/automatic-downloads/retrospective/RSC/lib/dictionaries/cif_core.dic
dictionary named 'cif_core.dic' version 2.4.2 from
2011-04-26.

'_exptl_absorpt_correction_type' value 'Multi-scan'
changed to 'multi-scan' according to
/usr/data/users/saulius/automatic-downloads/retrospective/RSC/lib/dictionaries/cif_core.dic
dictionary named 'cif_core.dic' version 2.4.2 from 2011-04-26.

Automatic conversion script
Id: cif_fix_values 2281 2013-09-26 08:29:07Z andrius 
;
_cod_original_sg_symbol_H-M P-1
_cod_database_code 1515723

loop_
_symmetry_equiv_pos_as_xyz
'x, y, z'
'-x, -y, -z'

loop_
_atom_site_label
_atom_site_type_symbol
_atom_site_fract_x
_atom_site_fract_y
_atom_site_fract_z
_atom_site_U_iso_or_equiv
_atom_site_adp_type
_atom_site_occupancy
_atom_site_symmetry_multiplicity
_atom_site_calc_flag
_atom_site_refinement_flags
Cl1 Cl 0.91735(7) 0.70698(6) 0.43236(5) 0.06625(19) Uani 1 1 d .
Cl2 Cl 0.60427(7) 0.31353(6) 0.67648(5) 0.06416(18) Uani 1 1 d .
N1 N 0.6254(2) 1.21769(19) 1.39261(15) 0.0555(4) Uani 1 1 d .
H1A H 0.6040 1.2485 1.4689 0.067 Uiso 1 1 calc R
C1 C 0.6292(2) 1.0691(2) 1.34492(18) 0.0543(4) Uani 1 1 d .
H1 H 0.6051 1.0010 1.3936 0.065 Uiso 1 1 calc R
C2 C 0.6681(2) 1.0164(2) 1.22530(17) 0.0491(4) Uani 1 1 d .
H2 H 0.6715 0.9133 1.1937 0.059 Uiso 1 1 calc R
C3 C 0.7028(2) 1.11805(18) 1.15067(16) 0.0433(3) Uani 1 1 d .
C4 C 0.6936(3) 1.2722(2) 1.20391(19) 0.0557(4) Uani 1 1 d .
H4 H 0.7146 1.3433 1.1571 0.067 Uiso 1 1 calc R
C5 C 0.6541(3) 1.3186(2) 1.3241(2) 0.0625(5) Uani 1 1 d .
H5 H 0.6473 1.4208 1.3580 0.075 Uiso 1 1 calc R
C6 C 0.7446(2) 1.07138(19) 1.02205(16) 0.0467(4) Uani 1 1 d .
H6 H 0.7632 1.1468 0.9789 0.056 Uiso 1 1 calc R
C7 C 0.7581(2) 0.92934(18) 0.96158(16) 0.0444(4) Uani 1 1 d .
H7 H 0.7409 0.8549 1.0060 0.053 Uiso 1 1 calc R
C8 C 0.7972(2) 0.87878(18) 0.83193(15) 0.0414(3) Uani 1 1 d .
C9 C 0.8005(2) 0.72425(19) 0.78052(18) 0.0501(4) Uani 1 1 d .
H9 H 0.7784 0.6560 0.8296 0.060 Uiso 1 1 calc R
C10 C 0.8359(3) 0.6700(2) 0.65805(19) 0.0541(4) Uani 1 1 d .
H10 H 0.8373 0.5669 0.6254 0.065 Uiso 1 1 calc R
C11 C 0.8687(2) 0.7718(2) 0.58610(17) 0.0467(4) Uani 1 1 d .
C12 C 0.8666(2) 0.9260(2) 0.63359(18) 0.0508(4) Uani 1 1 d .
H12 H 0.8891 0.9934 0.5838 0.061 Uiso 1 1 calc R
C13 C 0.8307(2) 0.97884(19) 0.75541(17) 0.0481(4) Uani 1 1 d .
H13 H 0.8287 1.0821 0.7870 0.058 Uiso 1 1 calc R
O1 O 0.3867(3) 0.38379(19) 0.90131(19) 0.0865(5) Uani 1 1 d D
O2 O -0.0049(3) 0.6158(2) 0.1166(2) 0.0971(6) Uani 1 1 d D
H1S H 0.4392 0.3764 0.8407 0.062(6) Uiso 1 1 d RD
H2S H 0.2741 0.3902 0.8747 0.28(4) Uiso 1 1 d RD
H3S H -0.0421 0.5274 0.1131 0.062(7) Uiso 1 1 d RD
H4S H 0.1049 0.6231 0.1542 0.159(18) Uiso 1 1 d RD

loop_
_atom_site_aniso_label
_atom_site_aniso_U_11
_atom_site_aniso_U_22
_atom_site_aniso_U_33
_atom_site_aniso_U_23
_atom_site_aniso_U_13
_atom_site_aniso_U_12
Cl1 0.0693(3) 0.0784(4) 0.0501(3) 0.0039(2) 0.0233(2) 0.0013(2)
Cl2 0.0778(4) 0.0620(3) 0.0539(3) 0.0071(2) 0.0242(2) 0.0050(2)
N1 0.0489(8) 0.0687(10) 0.0432(7) 0.0022(7) 0.0091(6) 0.0011(7)
C1 0.0513(9) 0.0650(11) 0.0481(9) 0.0169(8) 0.0103(7) 0.0039(8)
C2 0.0529(9) 0.0465(8) 0.0475(9) 0.0116(7) 0.0094(7) 0.0047(7)
C3 0.0389(8) 0.0456(8) 0.0414(8) 0.0074(6) 0.0031(6) 0.0006(6)
C4 0.0647(11) 0.0448(9) 0.0561(10) 0.0085(8) 0.0140(8) -0.0006(8)
C5 0.0667(12) 0.0523(10) 0.0608(11) -0.0031(9) 0.0145(9) 0.0001(9)
C6 0.0501(9) 0.0456(8) 0.0445(8) 0.0118(7) 0.0098(7) 0.0015(7)
C7 0.0453(8) 0.0461(8) 0.0425(8) 0.0129(7) 0.0081(6) 0.0039(6)
C8 0.0379(7) 0.0445(8) 0.0406(8) 0.0102(6) 0.0059(6) 0.0027(6)
C9 0.0596(10) 0.0432(8) 0.0513(9) 0.0156(7) 0.0155(8) 0.0052(7)
C10 0.0617(10) 0.0448(9) 0.0557(10) 0.0070(7) 0.0175(8) 0.0060(7)
C11 0.0405(8) 0.0546(9) 0.0429(8) 0.0067(7) 0.0097(6) 0.0024(7)
C12 0.0533(9) 0.0536(9) 0.0490(9) 0.0179(7) 0.0129(7) 0.0022(7)
C13 0.0547(9) 0.0404(8) 0.0493(9) 0.0105(7) 0.0114(7) 0.0040(7)
O1 0.1136(15) 0.0750(11) 0.0784(11) 0.0137(9) 0.0421(11) 0.0067(10)
O2 0.0983(15) 0.0817(13) 0.0951(14) 0.0024(10) 0.0020(11) 0.0131(10)

loop_
_atom_type_symbol
_atom_type_description
_atom_type_scat_dispersion_real
_atom_type_scat_dispersion_imag
_atom_type_scat_source
C C 0.0033 0.0016 'International Tables Vol C Tables 4.2.6.8 and 6.1.1.4'
H H 0.0000 0.0000 'International Tables Vol C Tables 4.2.6.8 and 6.1.1.4'
N N 0.0061 0.0033 'International Tables Vol C Tables 4.2.6.8 and 6.1.1.4'
O O 0.0106 0.0060 'International Tables Vol C Tables 4.2.6.8 and 6.1.1.4'
Cl Cl 0.1484 0.1585 'International Tables Vol C Tables 4.2.6.8 and 6.1.1.4'

loop_
_geom_angle_atom_site_label_1
_geom_angle_atom_site_label_2
_geom_angle_atom_site_label_3
_geom_angle
C5 N1 C1 121.39(17)
C5 N1 H1A 119.3
C1 N1 H1A 119.3
N1 C1 C2 120.84(17)
N1 C1 H1 119.6
C2 C1 H1 119.6
C1 C2 C3 119.96(17)
C1 C2 H2 120.0
C3 C2 H2 120.0
C2 C3 C4 116.95(16)
C2 C3 C6 123.45(15)
C4 C3 C6 119.59(15)
C5 C4 C3 120.66(18)
C5 C4 H4 119.7
C3 C4 H4 119.7
N1 C5 C4 120.17(18)
N1 C5 H5 119.9
C4 C5 H5 119.9
C7 C6 C3 125.28(15)
C7 C6 H6 117.4
C3 C6 H6 117.4
C6 C7 C8 126.56(15)
C6 C7 H7 116.7
C8 C7 H7 116.7
C9 C8 C13 117.75(15)
C9 C8 C7 119.34(14)
C13 C8 C7 122.91(15)
C10 C9 C8 121.77(16)
C10 C9 H9 119.1
C8 C9 H9 119.1
C11 C10 C9 118.78(17)
C11 C10 H10 120.6
C9 C10 H10 120.6
C10 C11 C12 121.22(16)
C10 C11 Cl1 119.82(14)
C12 C11 Cl1 118.96(14)
C13 C12 C11 119.58(16)
C13 C12 H12 120.2
C11 C12 H12 120.2
C12 C13 C8 120.91(16)
C12 C13 H13 119.5
C8 C13 H13 119.5
H1S O1 H2S 110.7
H3S O2 H4S 104.5

loop_
_geom_bond_atom_site_label_1
_geom_bond_atom_site_label_2
_geom_bond_distance
Cl1 C11 1.7538(18)
N1 C5 1.335(3)
N1 C1 1.343(3)
N1 H1A 0.8600
C1 C2 1.371(3)
C1 H1 0.9300
C2 C3 1.401(2)
C2 H2 0.9300
C3 C4 1.407(2)
C3 C6 1.463(2)
C4 C5 1.371(3)
C4 H4 0.9300
C5 H5 0.9300
C6 C7 1.334(2)
C6 H6 0.9300
C7 C8 1.469(2)
C7 H7 0.9300
C8 C9 1.399(2)
C8 C13 1.403(2)
C9 C10 1.390(3)
C9 H9 0.9300
C10 C11 1.376(3)
C10 H10 0.9300
C11 C12 1.389(3)
C12 C13 1.383(3)
C12 H12 0.9300
C13 H13 0.9300
O1 H1S 0.8249
O1 H2S 0.8541
O2 H3S 0.8327
O2 H4S 0.8437
